data_7212867
loop_
_publ_author_name
'Braga, Dario'
'Dichiarante, Elena'
'Palladino, Giuseppe'
'Grepioni, Fabrizia'
'Chierotti, Michele R.'
'Gobetto, Roberto'
'Pellegrino, Luca'

_publ_section_title
;
 Remarkable reversal of melting point alternation by co-crystallization
;
_journal_issue 11
_journal_name_full CrystEngComm
_journal_page_first 3534
_journal_paper_doi 10.1039/c0ce00253d
_journal_volume 12
_journal_year 2010
_chemical_formula_sum 'C21 H28 N2 O4'
_chemical_formula_weight 372.45
_chemical_name_systematic
;
?
;
_space_group_IT_number 15
_symmetry_cell_setting monoclinic
_symmetry_space_group_name_Hall '-C 2yc'
_symmetry_space_group_name_H-M 'C 1 2/c 1'
_atom_sites_solution_hydrogens geom
_atom_sites_solution_primary direct
_atom_sites_solution_secondary difmap
_audit_creation_method SHELXL-97
_cell_angle_alpha 90.00
_cell_angle_beta 99.851(4)
_cell_angle_gamma 90.00
_cell_formula_units_Z 4
_cell_length_a 10.656(3)
_cell_length_b 8.4290(10)
_cell_length_c 22.310(2)
_cell_measurement_temperature 293(2)
_cell_volume 1974.3(6)
_computing_structure_refinement 'SHELXL-97 (Sheldrick, 1997)'
_computing_structure_solution 'SHELXS-97 (Sheldrick, 1990)'
_diffrn_ambient_temperature 293(2)
_diffrn_measured_fraction_theta_full 0.999
_diffrn_measured_fraction_theta_max 0.999
_diffrn_radiation_monochromator graphite
_diffrn_radiation_source 'fine-focus sealed tube'
_diffrn_radiation_type MoK\a
_diffrn_radiation_wavelength 0.71073
_diffrn_reflns_av_R_equivalents 0.0106
_diffrn_reflns_av_sigmaI/netI 0.0147
_diffrn_reflns_limit_h_max 12
_diffrn_reflns_limit_h_min -12
_diffrn_reflns_limit_k_max 10
_diffrn_reflns_limit_k_min 0
_diffrn_reflns_limit_l_max 26
_diffrn_reflns_limit_l_min 0
_diffrn_reflns_number 1768
_diffrn_reflns_theta_full 24.97
_diffrn_reflns_theta_max 24.97
_diffrn_reflns_theta_min 3.10
_exptl_absorpt_coefficient_mu 0.087
_exptl_absorpt_correction_type none
_exptl_crystal_colour colourless
_exptl_crystal_density_diffrn 1.253
_exptl_crystal_density_method 'not measured'
_exptl_crystal_description prism
_exptl_crystal_F_000 800
_exptl_crystal_size_max 0.28
_exptl_crystal_size_mid 0.19
_exptl_crystal_size_min 0.16
_refine_diff_density_max 0.245
_refine_diff_density_min -0.182
_refine_diff_density_rms 0.044
_refine_ls_extinction_coef 0.0188(19)
_refine_ls_extinction_expression Fc^*^=kFc[1+0.001xFc^2^\l^3^/sin(2\q)]^-1/4^
_refine_ls_extinction_method SHELXL
_refine_ls_goodness_of_fit_ref 1.006
_refine_ls_hydrogen_treatment mixed
_refine_ls_matrix_type full
_refine_ls_number_parameters 127
_refine_ls_number_reflns 1720
_refine_ls_number_restraints 0
_refine_ls_restrained_S_all 1.006
_refine_ls_R_factor_all 0.0605
_refine_ls_R_factor_gt 0.0424
_refine_ls_shift/su_max 0.000
_refine_ls_shift/su_mean 0.000
_refine_ls_structure_factor_coef Fsqd
_refine_ls_weighting_details 'calc w=1/[\s^2^(Fo^2^)+(0.0725P)^2^+0.9579P] where P=(Fo^2^+2Fc^2^)/3'
_refine_ls_weighting_scheme calc
_refine_ls_wR_factor_gt 0.1152
_refine_ls_wR_factor_ref 0.1291
_reflns_number_gt 1292
_reflns_number_total 1720
_reflns_threshold_expression >2sigma(I)
_cod_data_source_file c0ce00253d.txt
_cod_data_source_block 1.C9
_cod_depositor_comments
;
The following automatic conversions were performed:

'_symmetry_cell_setting' value 'Monoclinic' changed to 'monoclinic'
according to /home/saulius/struct/CIF-dictionaries/cif_core.dic
dictionary named 'cif_core.dic' version 2.4.2 from 2011-04-26.

Automatic conversion script
Id: cif_fix_values 1891 2012-01-12 08:04:46Z andrius 
;
_cod_original_sg_symbol_H-M C2/c
_cod_database_code 7212867

loop_
_symmetry_equiv_pos_as_xyz
'x, y, z'
'-x, y, -z+1/2'
'x+1/2, y+1/2, z'
'-x+1/2, y+1/2, -z+1/2'
'-x, -y, -z'
'x, -y, z-1/2'
'-x+1/2, -y+1/2, -z'
'x+1/2, -y+1/2, z-1/2'

loop_
_atom_site_label
_atom_site_type_symbol
_atom_site_fract_x
_atom_site_fract_y
_atom_site_fract_z
_atom_site_U_iso_or_equiv
_atom_site_adp_type
_atom_site_occupancy
_atom_site_symmetry_multiplicity
_atom_site_calc_flag
_atom_site_refinement_flags
C1 C 0.63981(15) 0.4391(2) 0.56129(8) 0.0529(5) Uani 1 1 d .
H1 H 0.5586 0.4816 0.5591 0.064 Uiso 1 1 calc R
C2 C 0.72277(15) 0.5132(2) 0.52976(8) 0.0511(5) Uani 1 1 d .
H2 H 0.6968 0.6023 0.5063 0.061 Uiso 1 1 calc R
C3 C 0.84520(14) 0.45528(18) 0.53292(7) 0.0415(4) Uani 1 1 d .
C4 C 0.87540(15) 0.3222(2) 0.56777(8) 0.0486(4) Uani 1 1 d .
H4 H 0.9564 0.2783 0.5714 0.058 Uiso 1 1 calc R
C5 C 0.78563(15) 0.2530(2) 0.59749(8) 0.0507(4) Uani 1 1 d .
H5 H 0.8082 0.1621 0.6205 0.061 Uiso 1 1 calc R
C6 C 0.93601(14) 0.5389(2) 0.49879(8) 0.0485(4) Uani 1 1 d .
H6A H 0.8959 0.5480 0.4565 0.058 Uiso 1 1 calc R
H6B H 0.9495 0.6456 0.5149 0.058 Uiso 1 1 calc R
C7 C 0.39831(15) 0.2529(2) 0.65364(7) 0.0455(4) Uani 1 1 d .
C8 C 0.31061(15) 0.1751(2) 0.69053(8) 0.0474(4) Uani 1 1 d .
H8A H 0.3598 0.1452 0.7296 0.057 Uiso 1 1 calc R
H8B H 0.2782 0.0782 0.6700 0.057 Uiso 1 1 calc R
C9 C 0.19928(16) 0.2732(2) 0.70175(9) 0.0556(5) Uani 1 1 d .
H9A H 0.1582 0.3195 0.6636 0.067 Uiso 1 1 calc R
H9B H 0.2300 0.3594 0.7292 0.067 Uiso 1 1 calc R
C10 C 0.10245(15) 0.1780(2) 0.72870(8) 0.0510(5) Uani 1 1 d .
H10A H 0.0622 0.1029 0.6984 0.061 Uiso 1 1 calc R
H10B H 0.1466 0.1175 0.7629 0.061 Uiso 1 1 calc R
O2 O 0.37146(14) 0.36503(18) 0.62122(7) 0.0787(5) Uani 1 1 d .
C11 C 0.0000 0.2763(3) 0.7500 0.0521(6) Uani 1 2 d S
H11A H -0.0391 0.3442 0.7169 0.063 Uiso 0.50 1 calc PR
H11B H 0.0391 0.3442 0.7831 0.063 Uiso 0.50 1 calc PR
O1 O 0.50792(12) 0.17985(17) 0.65872(6) 0.0639(4) Uani 1 1 d .
H100 H 0.560(2) 0.237(3) 0.6371(12) 0.096 Uiso 1 1 d .
N1 N 0.66918(12) 0.31014(17) 0.59472(6) 0.0485(4) Uani 1 1 d .

loop_
_atom_site_aniso_label
_atom_site_aniso_U_11
_atom_site_aniso_U_22
_atom_site_aniso_U_33
_atom_site_aniso_U_23
_atom_site_aniso_U_13
_atom_site_aniso_U_12
C1 0.0354(8) 0.0594(11) 0.0674(12) 0.0025(9) 0.0184(8) 0.0012(8)
C2 0.0403(9) 0.0519(10) 0.0634(11) 0.0104(8) 0.0156(8) 0.0029(7)
C3 0.0360(8) 0.0451(9) 0.0456(9) -0.0013(7) 0.0131(6) -0.0050(6)
C4 0.0334(8) 0.0559(10) 0.0590(10) 0.0064(8) 0.0146(7) 0.0012(7)
C5 0.0455(9) 0.0537(10) 0.0555(10) 0.0093(8) 0.0163(7) -0.0019(8)
C6 0.0382(9) 0.0525(10) 0.0584(10) 0.0078(8) 0.0183(7) -0.0031(7)
C7 0.0410(9) 0.0500(9) 0.0477(9) 0.0027(8) 0.0141(7) -0.0016(7)
C8 0.0401(9) 0.0523(10) 0.0536(10) 0.0049(8) 0.0189(7) 0.0000(7)
C9 0.0440(9) 0.0522(10) 0.0766(12) 0.0033(9) 0.0275(8) 0.0004(8)
C10 0.0424(10) 0.0522(10) 0.0633(11) 0.0014(8) 0.0233(8) -0.0004(7)
O2 0.0656(9) 0.0776(10) 0.1024(12) 0.0414(9) 0.0416(8) 0.0176(7)
C11 0.0413(12) 0.0516(14) 0.0681(15) 0.000 0.0227(11) 0.000
O1 0.0411(7) 0.0788(9) 0.0784(9) 0.0278(7) 0.0289(6) 0.0086(6)
N1 0.0396(8) 0.0573(9) 0.0521(8) -0.0005(7) 0.0183(6) -0.0072(6)

loop_
_atom_type_symbol
_atom_type_description
_atom_type_scat_dispersion_real
_atom_type_scat_dispersion_imag
_atom_type_scat_source
C C 0.0033 0.0016 'International Tables Vol C Tables 4.2.6.8 and 6.1.1.4'
H H 0.0000 0.0000 'International Tables Vol C Tables 4.2.6.8 and 6.1.1.4'
N N 0.0061 0.0033 'International Tables Vol C Tables 4.2.6.8 and 6.1.1.4'
O O 0.0106 0.0060 'International Tables Vol C Tables 4.2.6.8 and 6.1.1.4'

loop_
_geom_angle_atom_site_label_1
_geom_angle_atom_site_label_2
_geom_angle_atom_site_label_3
_geom_angle
_geom_angle_site_symmetry_1
_geom_angle_site_symmetry_3
N1 C1 C2 123.48(15) . .
N1 C1 H1 118.3 . .
C2 C1 H1 118.3 . .
C1 C2 C3 119.88(16) . .
C1 C2 H2 120.1 . .
C3 C2 H2 120.1 . .
C4 C3 C2 116.45(14) . .
C4 C3 C6 124.14(14) . .
C2 C3 C6 119.41(15) . .
C3 C4 C5 120.16(15) . .
C3 C4 H4 119.9 . .
C5 C4 H4 119.9 . .
N1 C5 C4 123.00(17) . .
N1 C5 H5 118.5 . .
C4 C5 H5 118.5 . .
C6 C6 C3 115.75(18) 5_766 .
C6 C6 H6A 108.3 5_766 .
C3 C6 H6A 108.3 . .
C6 C6 H6B 108.3 5_766 .
C3 C6 H6B 108.3 . .
H6A C6 H6B 107.4 . .
O2 C7 O1 122.86(15) . .
O2 C7 C8 124.86(15) . .
O1 C7 C8 112.22(15) . .
C7 C8 C9 115.80(14) . .
C7 C8 H8A 108.3 . .
C9 C8 H8A 108.3 . .
C7 C8 H8B 108.3 . .
C9 C8 H8B 108.3 . .
H8A C8 H8B 107.4 . .
C8 C9 C10 112.72(15) . .
C8 C9 H9A 109.0 . .
C10 C9 H9A 109.0 . .
C8 C9 H9B 109.0 . .
C10 C9 H9B 109.0 . .
H9A C9 H9B 107.8 . .
C11 C10 C9 114.40(15) . .
C11 C10 H10A 108.7 . .
C9 C10 H10A 108.7 . .
C11 C10 H10B 108.7 . .
C9 C10 H10B 108.7 . .
H10A C10 H10B 107.6 . .
C10 C11 C10 113.5(2) . 2_556
C10 C11 H11A 108.9 . .
C10 C11 H11A 108.9 2_556 .
C10 C11 H11B 108.9 . .
C10 C11 H11B 108.9 2_556 .
H11A C11 H11B 107.7 . .
C7 O1 H100 108.3(15) . .
C5 N1 C1 117.02(13) . .

loop_
_geom_bond_atom_site_label_1
_geom_bond_atom_site_label_2
_geom_bond_distance
_geom_bond_site_symmetry_2
C1 N1 1.325(2) .
C1 C2 1.371(2) .
C1 H1 0.9300 .
C2 C3 1.384(2) .
C2 H2 0.9300 .
C3 C4 1.372(2) .
C3 C6 1.505(2) .
C4 C5 1.383(2) .
C4 H4 0.9300 .
C5 N1 1.323(2) .
C5 H5 0.9300 .
C6 C6 1.506(3) 5_766
C6 H6A 0.9700 .
C6 H6B 0.9700 .
C7 O2 1.195(2) .
C7 O1 1.308(2) .
C7 C8 1.498(2) .
C8 C9 1.502(2) .
C8 H8A 0.9700 .
C8 H8B 0.9700 .
C9 C10 1.511(2) .
C9 H9A 0.9700 .
C9 H9B 0.9700 .
C10 C11 1.511(2) .
C10 H10A 0.9700 .
C10 H10B 0.9700 .
C11 C10 1.511(2) 2_556
C11 H11A 0.9700 .
C11 H11B 0.9700 .
O1 H100 0.93(3) .
